data_7058523
loop_
_publ_author_name
'Chou, Chang-Chuan'
'Lai, Yu-Ting'
'Yang, Chia-Chi'
'Kuo, Ting-Sen'

_publ_section_title
;
 Rapid access to sulfate-encapsulated symmetrical and asymmetrical
 capsules based on silver--pyrazole complex cations
;
_journal_issue 27
_journal_name_full 'New Journal of Chemistry'
_journal_page_first 10680
_journal_paper_doi 10.1039/C9NJ02105A
_journal_volume 43
_journal_year 2019
_chemical_formula_moiety 'C90 H72 Cu2 N12 O4 S'
_chemical_formula_sum 'C90 H72 Cu2 N12 O4 S'
_chemical_formula_weight 1544.74
_space_group_IT_number 15
_space_group_name_Hall '-C 2yc'
_space_group_name_H-M_alt 'C 1 2/c 1'
_symmetry_cell_setting monoclinic
_symmetry_space_group_name_Hall '-C 2yc'
_symmetry_space_group_name_H-M 'C 1 2/c 1'
_atom_sites_solution_hydrogens geom
_atom_sites_solution_primary direct
_atom_sites_solution_secondary difmap
_audit_creation_method SHELXL-97
_audit_update_record
;
2019-04-01 deposited with the CCDC.    2019-06-11 downloaded from the CCDC.
;
_cell_angle_alpha 90.00
_cell_angle_beta 107.5170(10)
_cell_angle_gamma 90.00
_cell_formula_units_Z 4
_cell_length_a 21.6261(11)
_cell_length_b 13.7166(6)
_cell_length_c 29.3214(11)
_cell_measurement_reflns_used 9514
_cell_measurement_temperature 200(2)
_cell_measurement_theta_max 25.051
_cell_measurement_theta_min 2.483
_cell_volume 8294.5(6)
_computing_molecular_graphics 'Ortep-3 for Windows (Farrugia, 1997)'
_computing_publication_material 'WinGX publication routines (Farrugia, 2005)'
_computing_structure_refinement 'SHELXL-2014/7 (Sheldrick, 2014)'
_computing_structure_solution 'SHELXL-2014/7 (Sheldrick, 2014)'
_diffrn_ambient_temperature 200(2)
_diffrn_measured_fraction_theta_full 0.993
_diffrn_measured_fraction_theta_max 0.993
_diffrn_measurement_device_type 'D8 Venture'
_diffrn_radiation_monochromator graphite
_diffrn_radiation_source 'fine-focus sealed tube'
_diffrn_radiation_type MoK\a
_diffrn_radiation_wavelength 0.71073
_diffrn_reflns_av_R_equivalents 0.0391
_diffrn_reflns_av_sigmaI/netI 0.0261
_diffrn_reflns_limit_h_max 25
_diffrn_reflns_limit_h_min -25
_diffrn_reflns_limit_k_max 16
_diffrn_reflns_limit_k_min -16
_diffrn_reflns_limit_l_max 34
_diffrn_reflns_limit_l_min -30
_diffrn_reflns_number 46462
_diffrn_reflns_theta_full 25.06
_diffrn_reflns_theta_max 25.06
_diffrn_reflns_theta_min 2.48
_exptl_absorpt_coefficient_mu 0.595
_exptl_absorpt_correction_T_max 0.8802
_exptl_absorpt_correction_T_min 0.8417
_exptl_absorpt_correction_type multi-scan
_exptl_absorpt_process_details SADABS
_exptl_crystal_colour colorless
_exptl_crystal_density_diffrn 1.237
_exptl_crystal_density_method 'not measured'
_exptl_crystal_description prism
_exptl_crystal_F_000 3208
_exptl_crystal_size_max 0.30
_exptl_crystal_size_mid 0.24
_exptl_crystal_size_min 0.22
_platon_squeeze_details
;
;
_refine_diff_density_max 0.324
_refine_diff_density_min -0.502
_refine_diff_density_rms 0.052
_refine_ls_extinction_method none
_refine_ls_goodness_of_fit_ref 1.062
_refine_ls_hydrogen_treatment constr
_refine_ls_matrix_type full
_refine_ls_number_parameters 492
_refine_ls_number_reflns 7316
_refine_ls_number_restraints 0
_refine_ls_restrained_S_all 1.062
_refine_ls_R_factor_all 0.0437
_refine_ls_R_factor_gt 0.0359
_refine_ls_shift/su_max 0.002
_refine_ls_shift/su_mean 0.000
_refine_ls_structure_factor_coef Fsqd
_refine_ls_weighting_details 'calc w=1/[\s^2^(Fo^2^)+(0.0607P)^2^+6.2370P] where P=(Fo^2^+2Fc^2^)/3'
_refine_ls_weighting_scheme calc
_refine_ls_wR_factor_gt 0.1031
_refine_ls_wR_factor_ref 0.1089
_reflns_number_gt 6141
_reflns_number_total 7316
_reflns_threshold_expression >2sigma(I)
_cod_data_source_file c9nj02105a2.cif
_cod_data_source_block d19985
_cod_depositor_comments 'Adding full bibliography for 7058521--7058524.cif.'
_cod_original_sg_symbol_H-M 'C 2/c'
_cod_database_code 7058523

loop_
_symmetry_equiv_pos_as_xyz
'x, y, z'
'-x, y, -z+1/2'
'x+1/2, y+1/2, z'
'-x+1/2, y+1/2, -z+1/2'
'-x, -y, -z'
'x, -y, z-1/2'
'-x+1/2, -y+1/2, -z'
'x+1/2, -y+1/2, z-1/2'

loop_
_atom_site_label
_atom_site_type_symbol
_atom_site_fract_x
_atom_site_fract_y
_atom_site_fract_z
_atom_site_U_iso_or_equiv
_atom_site_adp_type
_atom_site_occupancy
_atom_site_symmetry_multiplicity
_atom_site_calc_flag
_atom_site_refinement_flags
_atom_site_disorder_group
C1 C 0.24091(11) 0.31267(16) 0.63460(8) 0.0372(5) Uani 1 1 d . .
C2 C 0.19852(12) 0.38105(18) 0.60082(9) 0.0427(5) Uani 1 1 d . .
C3 C 0.20806(14) 0.4811(2) 0.60487(10) 0.0560(7) Uani 1 1 d . .
H3 H 0.2434 0.5072 0.6296 0.067 Uiso 1 1 calc R .
C4 C 0.16567(17) 0.5431(2) 0.57262(13) 0.0776(10) Uani 1 1 d . .
H4 H 0.1723 0.6116 0.5753 0.093 Uiso 1 1 calc R .
C5 C 0.11404(16) 0.5058(3) 0.53666(13) 0.0817(10) Uani 1 1 d . .
H5 H 0.0855 0.5487 0.5147 0.098 Uiso 1 1 calc R .
C6 C 0.10381(15) 0.4069(3) 0.53260(12) 0.0708(9) Uani 1 1 d . .
H6 H 0.0682 0.3813 0.5080 0.085 Uiso 1 1 calc R .
C7 C 0.14590(13) 0.3445(2) 0.56467(10) 0.0550(7) Uani 1 1 d . .
H7 H 0.1387 0.2761 0.5619 0.066 Uiso 1 1 calc R .
C8 C 0.22259(11) 0.22848(17) 0.65380(8) 0.0406(5) Uani 1 1 d . .
H8 H 0.1798 0.2037 0.6476 0.049 Uiso 1 1 calc R .
C9 C 0.27861(11) 0.18834(16) 0.68349(8) 0.0379(5) Uani 1 1 d . .
C10 C 0.28965(13) 0.10070(17) 0.71382(9) 0.0440(6) Uani 1 1 d . .
C11 C 0.23750(16) 0.0474(2) 0.71801(12) 0.0650(8) Uani 1 1 d . .
H11 H 0.1947 0.0665 0.7006 0.078 Uiso 1 1 calc R .
C12 C 0.2470(2) -0.0336(3) 0.74736(15) 0.0867(11) Uani 1 1 d . .
H12 H 0.2107 -0.0695 0.7500 0.104 Uiso 1 1 calc R .
C13 C 0.3079(2) -0.0623(3) 0.77252(15) 0.0903(12) Uani 1 1 d . .
H13 H 0.3142 -0.1185 0.7923 0.108 Uiso 1 1 calc R .
C14 C 0.36024(19) -0.0094(3) 0.76917(14) 0.0856(11) Uani 1 1 d . .
H14 H 0.4028 -0.0283 0.7873 0.103 Uiso 1 1 calc R .
C15 C 0.35167(15) 0.0708(2) 0.73975(11) 0.0614(8) Uani 1 1 d . .
H15 H 0.3883 0.1059 0.7371 0.074 Uiso 1 1 calc R .
C16 C 0.42974(12) 0.36718(16) 0.55696(7) 0.0381(5) Uani 1 1 d . .
C17 C 0.36928(12) 0.38636(17) 0.51848(8) 0.0412(5) Uani 1 1 d . .
C18 C 0.30895(13) 0.3670(2) 0.52344(9) 0.0500(6) Uani 1 1 d . .
H18 H 0.3057 0.3410 0.5527 0.060 Uiso 1 1 calc R .
C19 C 0.25337(15) 0.3850(2) 0.48632(10) 0.0640(8) Uani 1 1 d . .
H19 H 0.2122 0.3728 0.4905 0.077 Uiso 1 1 calc R .
C20 C 0.25704(16) 0.4205(2) 0.44348(10) 0.0631(8) Uani 1 1 d . .
H20 H 0.2186 0.4317 0.4179 0.076 Uiso 1 1 calc R .
C21 C 0.31698(16) 0.4397(2) 0.43783(9) 0.0585(7) Uani 1 1 d . .
H21 H 0.3198 0.4643 0.4082 0.070 Uiso 1 1 calc R .
C22 C 0.37284(14) 0.42339(18) 0.47501(8) 0.0476(6) Uani 1 1 d . .
H22 H 0.4139 0.4374 0.4710 0.057 Uiso 1 1 calc R .
C23 C 0.49071(12) 0.34281(17) 0.55297(8) 0.0425(5) Uani 1 1 d . .
H23 H 0.5020 0.3363 0.5242 0.051 Uiso 1 1 calc R .
C24 C 0.53124(12) 0.33006(16) 0.59876(8) 0.0384(5) Uani 1 1 d . .
C25 C 0.60034(12) 0.30674(17) 0.61707(8) 0.0414(5) Uani 1 1 d . .
C26 C 0.62721(14) 0.2636(2) 0.66148(10) 0.0614(8) Uani 1 1 d . .
H26 H 0.6002 0.2464 0.6804 0.074 Uiso 1 1 calc R .
C27 C 0.69254(15) 0.2456(3) 0.67812(11) 0.0764(10) Uani 1 1 d . .
H27 H 0.7105 0.2167 0.7087 0.092 Uiso 1 1 calc R .
C28 C 0.73228(15) 0.2689(3) 0.65096(10) 0.0654(8) Uani 1 1 d . .
H28 H 0.7775 0.2564 0.6627 0.079 Uiso 1 1 calc R .
C29 C 0.70618(14) 0.3106(2) 0.60662(10) 0.0602(7) Uani 1 1 d . .
H29 H 0.7334 0.3270 0.5877 0.072 Uiso 1 1 calc R .
C30 C 0.64058(13) 0.3285(2) 0.58968(9) 0.0510(6) Uani 1 1 d . .
H30 H 0.6227 0.3561 0.5588 0.061 Uiso 1 1 calc R .
C31 C 0.38765(10) 0.63842(16) 0.66727(8) 0.0349(5) Uani 1 1 d . .
C32 C 0.36877(11) 0.67356(17) 0.61766(8) 0.0367(5) Uani 1 1 d . .
C33 C 0.34253(13) 0.61285(19) 0.57860(8) 0.0482(6) Uani 1 1 d . .
H33 H 0.3358 0.5458 0.5837 0.058 Uiso 1 1 calc R .
C34 C 0.32622(15) 0.6489(2) 0.53268(9) 0.0593(7) Uani 1 1 d . .
H34 H 0.3088 0.6064 0.5064 0.071 Uiso 1 1 calc R .
C35 C 0.33498(14) 0.7466(2) 0.52450(10) 0.0570(7) Uani 1 1 d . .
H35 H 0.3238 0.7710 0.4927 0.068 Uiso 1 1 calc R .
C36 C 0.35993(14) 0.8078(2) 0.56267(9) 0.0537(7) Uani 1 1 d . .
H36 H 0.3657 0.8751 0.5574 0.064 Uiso 1 1 calc R .
C37 C 0.37668(12) 0.77138(18) 0.60870(9) 0.0472(6) Uani 1 1 d . .
H37 H 0.3940 0.8143 0.6349 0.057 Uiso 1 1 calc R .
C38 C 0.40202(11) 0.69453(17) 0.70871(8) 0.0390(5) Uani 1 1 d . .
H38 H 0.4012 0.7636 0.7105 0.047 Uiso 1 1 calc R .
C39 C 0.41773(10) 0.63042(16) 0.74661(8) 0.0360(5) Uani 1 1 d . .
C40 C 0.43591(10) 0.64848(17) 0.79853(8) 0.0372(5) Uani 1 1 d . .
C41 C 0.44266(13) 0.74389(19) 0.81538(9) 0.0485(6) Uani 1 1 d . .
H41 H 0.4358 0.7966 0.7934 0.058 Uiso 1 1 calc R .
C42 C 0.45919(14) 0.7626(2) 0.86369(10) 0.0542(7) Uani 1 1 d . .
H42 H 0.4632 0.8281 0.8748 0.065 Uiso 1 1 calc R .
C43 C 0.46989(13) 0.6876(2) 0.89589(9) 0.0515(6) Uani 1 1 d . .
H43 H 0.4815 0.7009 0.9292 0.062 Uiso 1 1 calc R .
C44 C 0.46379(14) 0.5936(2) 0.87991(9) 0.0545(7) Uani 1 1 d . .
H44 H 0.4716 0.5416 0.9023 0.065 Uiso 1 1 calc R .
C45 C 0.44640(14) 0.57334(19) 0.83148(9) 0.0491(6) Uani 1 1 d . .
H45 H 0.4416 0.5076 0.8208 0.059 Uiso 1 1 calc R .
Cu1 Cu 0.373983(12) 0.416979(17) 0.642189(8) 0.02934(10) Uani 1 1 d .
;
;
N1 N 0.30555(9) 0.32423(13) 0.65132(6) 0.0371(4) Uani 1 1 d . .
N2 N 0.32720(9) 0.24761(13) 0.68097(7) 0.0388(4) Uani 1 1 d . .
H2 H 0.3683 0.2377 0.6968 0.047 Uiso 1 1 calc R .
N3 N 0.43240(9) 0.36959(14) 0.60349(6) 0.0374(4) Uani 1 1 d . .
N4 N 0.49439(9) 0.34656(13) 0.62788(6) 0.0376(4) Uani 1 1 d . .
H4A H 0.5091 0.3427 0.6593 0.045 Uiso 1 1 calc R .
N5 N 0.39382(9) 0.54348(14) 0.67874(6) 0.0360(4) Uani 1 1 d . .
N6 N 0.41200(9) 0.54080(13) 0.72716(6) 0.0365(4) Uani 1 1 d . .
H6A H 0.4192 0.4866 0.7440 0.044 Uiso 1 1 calc R .
O1 O 0.53986(9) 0.36630(12) 0.72868(6) 0.0479(4) Uani 1 1 d . .
O2 O 0.45875(8) 0.24408(14) 0.71219(6) 0.0512(4) Uani 1 1 d . .
S1 S 0.5000 0.30443(5) 0.7500 0.02995(17) Uani 1 2 d S .

loop_
_atom_site_aniso_label
_atom_site_aniso_U_11
_atom_site_aniso_U_22
_atom_site_aniso_U_33
_atom_site_aniso_U_23
_atom_site_aniso_U_13
_atom_site_aniso_U_12
C1 0.0376(12) 0.0363(12) 0.0371(12) -0.0045(9) 0.0102(10) 0.0011(9)
C2 0.0393(13) 0.0450(13) 0.0438(13) 0.0057(11) 0.0127(11) 0.0016(10)
C3 0.0544(16) 0.0466(15) 0.0630(17) 0.0073(13) 0.0117(13) 0.0042(12)
C4 0.078(2) 0.0556(18) 0.093(2) 0.0235(18) 0.0151(19) 0.0132(16)
C5 0.061(2) 0.092(3) 0.084(2) 0.038(2) 0.0085(18) 0.0173(19)
C6 0.0532(18) 0.084(2) 0.0643(19) 0.0210(17) 0.0007(15) 0.0016(16)
C7 0.0483(15) 0.0570(16) 0.0536(15) 0.0063(13) 0.0062(12) -0.0033(12)
C8 0.0371(12) 0.0402(13) 0.0445(13) -0.0033(10) 0.0124(10) -0.0037(10)
C9 0.0443(13) 0.0334(11) 0.0388(12) -0.0018(9) 0.0166(10) -0.0009(10)
C10 0.0571(15) 0.0353(12) 0.0454(13) 0.0008(10) 0.0242(12) 0.0005(11)
C11 0.0661(19) 0.0534(16) 0.085(2) 0.0143(15) 0.0367(17) -0.0009(14)
C12 0.096(3) 0.062(2) 0.126(3) 0.030(2) 0.068(3) 0.0015(19)
C13 0.119(3) 0.066(2) 0.105(3) 0.040(2) 0.063(3) 0.024(2)
C14 0.091(3) 0.072(2) 0.098(3) 0.039(2) 0.035(2) 0.021(2)
C15 0.0641(19) 0.0477(15) 0.074(2) 0.0213(14) 0.0227(16) 0.0097(13)
C16 0.0502(14) 0.0353(12) 0.0296(11) -0.0036(9) 0.0131(10) -0.0044(10)
C17 0.0528(15) 0.0378(12) 0.0312(11) -0.0063(9) 0.0101(10) -0.0002(11)
C18 0.0574(16) 0.0567(16) 0.0352(12) -0.0047(11) 0.0130(12) -0.0071(13)
C19 0.0531(17) 0.084(2) 0.0505(16) -0.0060(15) 0.0084(13) -0.0059(15)
C20 0.0628(19) 0.071(2) 0.0429(15) -0.0032(13) -0.0026(13) 0.0035(15)
C21 0.082(2) 0.0546(16) 0.0338(13) 0.0010(11) 0.0103(13) 0.0030(15)
C22 0.0629(17) 0.0476(14) 0.0325(12) 0.0001(10) 0.0146(12) 0.0008(12)
C23 0.0536(15) 0.0454(13) 0.0319(11) -0.0024(10) 0.0179(11) 0.0011(11)
C24 0.0476(13) 0.0370(12) 0.0339(11) 0.0000(9) 0.0174(10) -0.0017(10)
C25 0.0478(14) 0.0411(13) 0.0375(12) -0.0003(10) 0.0162(11) 0.0033(11)
C26 0.0543(17) 0.088(2) 0.0475(15) 0.0202(14) 0.0233(13) 0.0129(15)
C27 0.063(2) 0.119(3) 0.0490(16) 0.0244(18) 0.0199(15) 0.0255(19)
C28 0.0527(17) 0.091(2) 0.0543(17) 0.0040(16) 0.0189(14) 0.0167(16)
C29 0.0554(17) 0.076(2) 0.0559(16) 0.0063(15) 0.0277(14) 0.0077(15)
C30 0.0542(16) 0.0601(16) 0.0431(13) 0.0080(12) 0.0214(12) 0.0060(13)
C31 0.0308(11) 0.0363(12) 0.0380(12) 0.0048(9) 0.0112(9) 0.0044(9)
C32 0.0335(12) 0.0401(12) 0.0387(12) 0.0062(10) 0.0142(10) 0.0048(9)
C33 0.0647(17) 0.0384(13) 0.0385(13) 0.0047(10) 0.0111(12) 0.0050(12)
C34 0.081(2) 0.0544(16) 0.0389(14) 0.0026(12) 0.0126(14) 0.0086(15)
C35 0.0712(19) 0.0589(17) 0.0427(14) 0.0169(13) 0.0201(13) 0.0128(14)
C36 0.0662(18) 0.0454(14) 0.0512(15) 0.0145(12) 0.0202(13) 0.0027(13)
C37 0.0550(15) 0.0419(13) 0.0448(14) 0.0049(11) 0.0154(12) -0.0026(11)
C38 0.0412(13) 0.0347(12) 0.0404(12) 0.0058(10) 0.0113(10) 0.0049(10)
C39 0.0298(11) 0.0397(12) 0.0390(12) 0.0030(10) 0.0113(9) 0.0050(9)
C40 0.0309(11) 0.0430(13) 0.0380(12) 0.0022(10) 0.0111(9) 0.0065(9)
C41 0.0557(15) 0.0438(14) 0.0462(14) 0.0001(11) 0.0155(12) 0.0006(12)
C42 0.0636(17) 0.0487(15) 0.0517(15) -0.0093(12) 0.0193(13) -0.0068(13)
C43 0.0522(15) 0.0636(17) 0.0390(13) -0.0048(12) 0.0141(11) 0.0021(13)
C44 0.0681(18) 0.0566(16) 0.0383(13) 0.0049(12) 0.0154(13) 0.0157(14)
C45 0.0628(17) 0.0444(14) 0.0405(13) 0.0009(11) 0.0163(12) 0.0114(12)
Cu1 0.03383(16) 0.02588(15) 0.02894(15) -0.00032(9) 0.01042(11) -0.00192(10)
N1 0.0416(11) 0.0327(10) 0.0352(9) 0.0005(8) 0.0090(8) 0.0016(8)
N2 0.0372(10) 0.0347(10) 0.0411(10) 0.0038(8) 0.0068(8) 0.0024(8)
N3 0.0436(11) 0.0386(10) 0.0296(9) -0.0020(8) 0.0106(8) -0.0037(8)
N4 0.0434(11) 0.0415(10) 0.0283(9) 0.0005(8) 0.0115(8) -0.0016(9)
N5 0.0381(10) 0.0381(10) 0.0336(9) 0.0061(8) 0.0135(8) 0.0052(8)
N6 0.0427(11) 0.0341(10) 0.0341(10) 0.0052(8) 0.0137(8) 0.0064(8)
O1 0.0702(12) 0.0419(9) 0.0395(9) -0.0062(7) 0.0284(8) -0.0192(8)
O2 0.0453(10) 0.0634(11) 0.0451(10) -0.0196(8) 0.0139(8) -0.0143(8)
S1 0.0359(4) 0.0277(4) 0.0269(3) 0.000 0.0104(3) 0.000

loop_
_atom_type_symbol
_atom_type_description
_atom_type_scat_dispersion_real
_atom_type_scat_dispersion_imag
_atom_type_scat_source
C C 0.0033 0.0016 'International Tables Vol C Tables 4.2.6.8 and 6.1.1.4'
H H 0.0000 0.0000 'International Tables Vol C Tables 4.2.6.8 and 6.1.1.4'
Cu Cu 0.3201 1.2651 'International Tables Vol C Tables 4.2.6.8 and 6.1.1.4'
N N 0.0061 0.0033 'International Tables Vol C Tables 4.2.6.8 and 6.1.1.4'
O O 0.0106 0.0060 'International Tables Vol C Tables 4.2.6.8 and 6.1.1.4'
S S 0.1246 0.1234 'International Tables Vol C Tables 4.2.6.8 and 6.1.1.4'

loop_
_geom_angle_atom_site_label_1
_geom_angle_atom_site_label_2
_geom_angle_atom_site_label_3
_geom_angle
_geom_angle_site_symmetry_1
_geom_angle_site_symmetry_3
N1 C1 C8 110.0(2) . .
N1 C1 C2 122.7(2) . .
C8 C1 C2 127.3(2) . .
C3 C2 C7 119.2(2) . .
C3 C2 C1 121.8(2) . .
C7 C2 C1 119.0(2) . .
C2 C3 C4 119.7(3) . .
C2 C3 H3 120.1 . .
C4 C3 H3 120.1 . .
C5 C4 C3 120.5(3) . .
C5 C4 H4 119.7 . .
C3 C4 H4 119.7 . .
C6 C5 C4 120.2(3) . .
C6 C5 H5 119.9 . .
C4 C5 H5 119.9 . .
C5 C6 C7 119.6(3) . .
C5 C6 H6 120.2 . .
C7 C6 H6 120.2 . .
C6 C7 C2 120.7(3) . .
C6 C7 H7 119.6 . .
C2 C7 H7 119.6 . .
C9 C8 C1 106.5(2) . .
C9 C8 H8 126.7 . .
C1 C8 H8 126.7 . .
N2 C9 C8 106.0(2) . .
N2 C9 C10 122.6(2) . .
C8 C9 C10 131.4(2) . .
C11 C10 C15 118.3(2) . .
C11 C10 C9 119.9(2) . .
C15 C10 C9 121.7(2) . .
C10 C11 C12 120.6(3) . .
C10 C11 H11 119.7 . .
C12 C11 H11 119.7 . .
C13 C12 C11 120.6(3) . .
C13 C12 H12 119.7 . .
C11 C12 H12 119.7 . .
C12 C13 C14 119.5(3) . .
C12 C13 H13 120.2 . .
C14 C13 H13 120.2 . .
C13 C14 C15 120.6(3) . .
C13 C14 H14 119.7 . .
C15 C14 H14 119.7 . .
C14 C15 C10 120.3(3) . .
C14 C15 H15 119.8 . .
C10 C15 H15 119.8 . .
N3 C16 C23 109.7(2) . .
N3 C16 C17 121.9(2) . .
C23 C16 C17 128.4(2) . .
C18 C17 C22 118.7(2) . .
C18 C17 C16 122.3(2) . .
C22 C17 C16 119.0(2) . .
C19 C18 C17 120.6(2) . .
C19 C18 H18 119.7 . .
C17 C18 H18 119.7 . .
C20 C19 C18 120.6(3) . .
C20 C19 H19 119.7 . .
C18 C19 H19 119.7 . .
C19 C20 C21 119.5(3) . .
C19 C20 H20 120.2 . .
C21 C20 H20 120.2 . .
C22 C21 C20 120.3(3) . .
C22 C21 H21 119.9 . .
C20 C21 H21 119.9 . .
C21 C22 C17 120.3(3) . .
C21 C22 H22 119.8 . .
C17 C22 H22 119.8 . .
C24 C23 C16 106.8(2) . .
C24 C23 H23 126.6 . .
C16 C23 H23 126.6 . .
N4 C24 C23 105.8(2) . .
N4 C24 C25 122.4(2) . .
C23 C24 C25 131.8(2) . .
C30 C25 C26 118.5(2) . .
C30 C25 C24 119.4(2) . .
C26 C25 C24 122.0(2) . .
C27 C26 C25 120.4(3) . .
C27 C26 H26 119.8 . .
C25 C26 H26 119.8 . .
C26 C27 C28 120.6(3) . .
C26 C27 H27 119.7 . .
C28 C27 H27 119.7 . .
C27 C28 C29 119.6(3) . .
C27 C28 H28 120.2 . .
C29 C28 H28 120.2 . .
C30 C29 C28 120.0(3) . .
C30 C29 H29 120.0 . .
C28 C29 H29 120.0 . .
C29 C30 C25 120.8(2) . .
C29 C30 H30 119.6 . .
C25 C30 H30 119.6 . .
N5 C31 C38 109.80(19) . .
N5 C31 C32 122.9(2) . .
C38 C31 C32 127.3(2) . .
C37 C32 C33 117.8(2) . .
C37 C32 C31 119.4(2) . .
C33 C32 C31 122.8(2) . .
C34 C33 C32 120.7(2) . .
C34 C33 H33 119.6 . .
C32 C33 H33 119.6 . .
C33 C34 C35 120.6(3) . .
C33 C34 H34 119.7 . .
C35 C34 H34 119.7 . .
C36 C35 C34 119.4(2) . .
C36 C35 H35 120.3 . .
C34 C35 H35 120.3 . .
C35 C36 C37 119.9(3) . .
C35 C36 H36 120.1 . .
C37 C36 H36 120.1 . .
C36 C37 C32 121.6(2) . .
C36 C37 H37 119.2 . .
C32 C37 H37 119.2 . .
C39 C38 C31 106.7(2) . .
C39 C38 H38 126.7 . .
C31 C38 H38 126.7 . .
N6 C39 C38 105.81(19) . .
N6 C39 C40 123.6(2) . .
C38 C39 C40 130.6(2) . .
C45 C40 C41 118.4(2) . .
C45 C40 C39 122.2(2) . .
C41 C40 C39 119.5(2) . .
C42 C41 C40 120.5(2) . .
C42 C41 H41 119.7 . .
C40 C41 H41 119.7 . .
C43 C42 C41 120.5(3) . .
C43 C42 H42 119.8 . .
C41 C42 H42 119.8 . .
C44 C43 C42 119.6(2) . .
C44 C43 H43 120.2 . .
C42 C43 H43 120.2 . .
C43 C44 C45 120.7(3) . .
C43 C44 H44 119.6 . .
C45 C44 H44 119.6 . .
C44 C45 C40 120.2(2) . .
C44 C45 H45 119.9 . .
C40 C45 H45 119.9 . .
N5 Cu1 N1 121.08(7) . .
N5 Cu1 N3 120.07(7) . .
N1 Cu1 N3 118.13(7) . .
C1 N1 N2 105.26(18) . .
C1 N1 Cu1 138.19(15) . .
N2 N1 Cu1 116.50(14) . .
C9 N2 N1 112.24(18) . .
C9 N2 H2 123.9 . .
N1 N2 H2 123.9 . .
C16 N3 N4 105.22(18) . .
C16 N3 Cu1 136.47(16) . .
N4 N3 Cu1 117.45(13) . .
C24 N4 N3 112.60(18) . .
C24 N4 H4A 123.7 . .
N3 N4 H4A 123.7 . .
C31 N5 N6 105.34(18) . .
C31 N5 Cu1 135.47(15) . .
N6 N5 Cu1 118.80(14) . .
C39 N6 N5 112.35(18) . .
C39 N6 H6A 123.8 . .
N5 N6 H6A 123.8 . .
O2 S1 O2 110.61(16) . 2_656
O2 S1 O1 107.87(9) . .
O2 S1 O1 110.35(10) 2_656 .
O2 S1 O1 110.35(10) . 2_656
O2 S1 O1 107.87(9) 2_656 2_656
O1 S1 O1 109.81(14) . 2_656

loop_
_geom_bond_atom_site_label_1
_geom_bond_atom_site_label_2
_geom_bond_distance
_geom_bond_site_symmetry_2
C1 N1 1.344(3) .
C1 C8 1.394(3) .
C1 C2 1.468(3) .
C2 C3 1.388(4) .
C2 C7 1.394(4) .
C3 C4 1.391(4) .
C3 H3 0.9500 .
C4 C5 1.383(5) .
C4 H4 0.9500 .
C5 C6 1.374(5) .
C5 H5 0.9500 .
C6 C7 1.389(4) .
C6 H6 0.9500 .
C7 H7 0.9500 .
C8 C9 1.376(3) .
C8 H8 0.9500 .
C9 N2 1.348(3) .
C9 C10 1.471(3) .
C10 C11 1.380(4) .
C10 C15 1.390(4) .
C11 C12 1.382(4) .
C11 H11 0.9500 .
C12 C13 1.360(6) .
C12 H12 0.9500 .
C13 C14 1.372(5) .
C13 H13 0.9500 .
C14 C15 1.375(4) .
C14 H14 0.9500 .
C15 H15 0.9500 .
C16 N3 1.349(3) .
C16 C23 1.399(3) .
C16 C17 1.471(3) .
C17 C18 1.381(4) .
C17 C22 1.396(3) .
C18 C19 1.380(4) .
C18 H18 0.9500 .
C19 C20 1.371(4) .
C19 H19 0.9500 .
C20 C21 1.381(4) .
C20 H20 0.9500 .
C21 C22 1.380(4) .
C21 H21 0.9500 .
C22 H22 0.9500 .
C23 C24 1.376(3) .
C23 H23 0.9500 .
C24 N4 1.351(3) .
C24 C25 1.463(3) .
C25 C30 1.383(3) .
C25 C26 1.389(3) .
C26 C27 1.371(4) .
C26 H26 0.9500 .
C27 C28 1.374(4) .
C27 H27 0.9500 .
C28 C29 1.376(4) .
C28 H28 0.9500 .
C29 C30 1.377(4) .
C29 H29 0.9500 .
C30 H30 0.9500 .
C31 N5 1.342(3) .
C31 C38 1.392(3) .
C31 C32 1.469(3) .
C32 C37 1.388(3) .
C32 C33 1.391(3) .
C33 C34 1.377(3) .
C33 H33 0.9500 .
C34 C35 1.384(4) .
C34 H34 0.9500 .
C35 C36 1.374(4) .
C35 H35 0.9500 .
C36 C37 1.381(3) .
C36 H36 0.9500 .
C37 H37 0.9500 .
C38 C39 1.377(3) .
C38 H38 0.9500 .
C39 N6 1.345(3) .
C39 C40 1.474(3) .
C40 C45 1.384(3) .
C40 C41 1.391(3) .
C41 C42 1.377(4) .
C41 H41 0.9500 .
C42 C43 1.368(4) .
C42 H42 0.9500 .
C43 C44 1.365(4) .
C43 H43 0.9500 .
C44 C45 1.383(4) .
C44 H44 0.9500 .
C45 H45 0.9500 .
Cu1 N5 2.0165(19) .
Cu1 N1 2.0295(19) .
Cu1 N3 2.0418(19) .
N1 N2 1.354(3) .
N2 H2 0.8800 .
N3 N4 1.353(3) .
N4 H4A 0.8800 .
N5 N6 1.355(2) .
N6 H6A 0.8800 .
O1 S1 1.4761(16) .
O2 S1 1.4543(16) .
S1 O2 1.4543(16) 2_656
S1 O1 1.4761(16) 2_656

loop_
_platon_squeeze_void_nr
_platon_squeeze_void_average_x
_platon_squeeze_void_average_y
_platon_squeeze_void_average_z
_platon_squeeze_void_volume
_platon_squeeze_void_count_electrons
1 0.500 -0.039 0.250 261.1 30.0
2 0.500 0.039 0.750 261.2 31.9
3 1.000 0.461 0.250 261.1 30.0
4 1.000 0.539 0.750 261.1 31.9
